data_7715100
loop_
_publ_author_name
'Royo, David'
'Moreno, Sonia'
'Rodr&#xed;guez-Castillo, Mar&#xed;a'
'Monge, Miguel'
'Olmos, M. Elena'
'Zubkov, Fedor I.'
'Pronina, Anastasia A.'
'Mahmoudi, Ghodrat'
'L&#xf3;pez-de-Luzuriaga, Jos&#xe9; M'

_publ_section_title
;
 Terpyridine isomerism as a tool for tuning red-to-NIR emissive properties
 in heteronuclear gold(I)-thallium(I) complexes.
;
_journal_issue 10
_journal_name_full 'Dalton transactions (Cambridge, England : 2003)'
_journal_page_first 4652
_journal_page_last 4661
_journal_paper_doi 10.1039/d3dt04161a
_journal_volume 53
_journal_year 2024
_chemical_formula_moiety 'C12 Au Cl10, C19 H13 N3 S Tl'
_chemical_formula_sum 'C31 H13 Au Cl10 N3 S Tl'
_chemical_formula_weight 1215.34
_space_group_crystal_system triclinic
_space_group_IT_number 2
_space_group_name_Hall '-P 1'
_space_group_name_H-M_alt 'P -1'
_atom_sites_solution_hydrogens geom
_atom_sites_solution_primary dual
_audit_creation_method SHELXL-2014/7
_audit_update_record
;
2024-01-22 deposited with the CCDC.	2024-02-05 downloaded from the CCDC.
;
_cell_angle_alpha 89.270(3)
_cell_angle_beta 86.508(3)
_cell_angle_gamma 88.089(3)
_cell_formula_units_Z 2
_cell_length_a 10.5516(8)
_cell_length_b 10.9165(9)
_cell_length_c 15.3597(13)
_cell_measurement_reflns_used 7770
_cell_measurement_temperature 299(2)
_cell_measurement_theta_max 27.88
_cell_measurement_theta_min 2.28
_cell_volume 1764.9(2)
_computing_cell_refinement 'SAINT V8.40A (Bruker, 2019)'
_computing_data_collection 'Collect (Bruker AXS BV, 1997-2004)'
_computing_data_reduction 'SAINT V8.40A (Bruker, 2019)'
_computing_structure_refinement 'SHELXL-2014/7 (Sheldrick, 2014)'
_computing_structure_solution 'SHELXT 2014/5 (Sheldrick, 2014)'
_diffrn_ambient_temperature 299(2)
_diffrn_measured_fraction_theta_full 0.999
_diffrn_measured_fraction_theta_max 0.999
_diffrn_measurement_device_type 'Bruker APEX-II CCD'
_diffrn_measurement_method '\f and \w scans'
_diffrn_radiation_type MoK\a
_diffrn_radiation_wavelength 0.71073
_diffrn_reflns_av_R_equivalents 0.0834
_diffrn_reflns_av_unetI/netI 0.0648
_diffrn_reflns_Laue_measured_fraction_full 0.999
_diffrn_reflns_Laue_measured_fraction_max 0.999
_diffrn_reflns_limit_h_max 13
_diffrn_reflns_limit_h_min -12
_diffrn_reflns_limit_k_max 13
_diffrn_reflns_limit_k_min -13
_diffrn_reflns_limit_l_max 19
_diffrn_reflns_limit_l_min -19
_diffrn_reflns_number 38612
_diffrn_reflns_point_group_measured_fraction_full 0.999
_diffrn_reflns_point_group_measured_fraction_max 0.999
_diffrn_reflns_theta_full 25.242
_diffrn_reflns_theta_max 26.731
_diffrn_reflns_theta_min 2.303
_exptl_absorpt_coefficient_mu 9.557
_exptl_absorpt_correction_T_max 0.0210
_exptl_absorpt_correction_T_min 0.0040
_exptl_absorpt_correction_type numerical
_exptl_absorpt_process_details
;
SADABS-2016/2 (Bruker,2016/2) was used for absorption correction.
wR2(int) was 0.1162 before and 0.0792 after correction.
The Ratio of minimum to maximum transmission is 0.1905.
The \l/2 correction factor is Not present.
;
_exptl_crystal_colour 'dark green'
_exptl_crystal_density_diffrn 2.287
_exptl_crystal_description plate
_exptl_crystal_F_000 1132
_exptl_crystal_preparation Luminescent
_exptl_crystal_size_max 0.166
_exptl_crystal_size_mid 0.037
_exptl_crystal_size_min 0.017
_refine_diff_density_max 1.486
_refine_diff_density_min -2.474
_refine_diff_density_rms 0.158
_refine_ls_extinction_method none
_refine_ls_goodness_of_fit_ref 1.021
_refine_ls_hydrogen_treatment constr
_refine_ls_matrix_type full
_refine_ls_number_parameters 423
_refine_ls_number_reflns 7481
_refine_ls_number_restraints 20
_refine_ls_restrained_S_all 1.025
_refine_ls_R_factor_all 0.0932
_refine_ls_R_factor_gt 0.0589
_refine_ls_shift/su_max 0.000
_refine_ls_shift/su_mean 0.000
_refine_ls_structure_factor_coef Fsqd
_refine_ls_weighting_details 'w=1/[\s^2^(Fo^2^)+(0.0807P)^2^+0.1296P] where P=(Fo^2^+2Fc^2^)/3'
_refine_ls_weighting_scheme calc
_refine_ls_wR_factor_gt 0.1382
_refine_ls_wR_factor_ref 0.1548
_reflns_Friedel_coverage 0.000
_reflns_number_gt 5076
_reflns_number_total 7481
_reflns_threshold_expression 'I > 2\s(I)'
_cod_data_source_file d3dt04161a2.cif
_cod_data_source_block bsm159dr27_3
_cod_depositor_comments 'Adding full bibliography for 7715100--7715102.cif.'
_cod_database_code 7715100
_shelx_shelxl_version_number 2014/7
_shelx_space_group_comment
;
The symmetry employed for this shelxl refinement is uniquely defined
by the following loop, which should always be used as a source of
symmetry information in preference to the above space-group names.
They are only intended as comments.
;
_shelx_estimated_absorpt_t_min 0.300
_shelx_estimated_absorpt_t_max 0.854

loop_
_space_group_symop_operation_xyz
'x, y, z'
'-x, -y, -z'

loop_
_atom_site_label
_atom_site_type_symbol
_atom_site_fract_x
_atom_site_fract_y
_atom_site_fract_z
_atom_site_U_iso_or_equiv
_atom_site_adp_type
_atom_site_occupancy
_atom_site_site_symmetry_order
_atom_site_calc_flag
_atom_site_refinement_flags_posn
_atom_site_refinement_flags_adp
_atom_site_refinement_flags_occupancy
_atom_site_disorder_assembly
_atom_site_disorder_group
Au1 Au 0.5000 0.5000 0.5000 0.05610(18) Uani 1 2 d S . P . .
Au2 Au 0.5000 0.0000 0.5000 0.06146(19) Uani 1 2 d S . P . .
Tl Tl 0.53993(5) 0.24539(4) 0.41703(3) 0.06703(17) Uani 1 1 d . . . . .
C1A C 0.5391(11) 0.4524(13) 0.6301(5) 0.057(5) Uiso 0.65 1 d G . P A 1
C2A C 0.6647(10) 0.4294(13) 0.6494(6) 0.074(6) Uiso 0.65 1 d G . P A 1
C3A C 0.6962(10) 0.4171(12) 0.7357(8) 0.056(4) Uiso 0.65 1 d G . P A 1
C4A C 0.6021(12) 0.4277(12) 0.8027(5) 0.067(5) Uiso 0.65 1 d G . P A 1
C5A C 0.4764(11) 0.4506(11) 0.7835(6) 0.055(4) Uiso 0.65 1 d G . P A 1
C6A C 0.4449(9) 0.4630(11) 0.6972(7) 0.045(3) Uiso 0.65 1 d G . P A 1
C1B C 0.5026(17) 0.4632(19) 0.6335(7) 0.041(7) Uiso 0.35 1 d G . P A 2
C2B C 0.6219(16) 0.4312(18) 0.6621(9) 0.040(6) Uiso 0.35 1 d G . P A 2
C3B C 0.6391(15) 0.4198(17) 0.7508(10) 0.037(5) Uiso 0.35 1 d G . P A 2
C4B C 0.5371(18) 0.4403(17) 0.8110(7) 0.045(6) Uiso 0.35 1 d G . P A 2
C5B C 0.4178(16) 0.4722(17) 0.7825(9) 0.041(6) Uiso 0.35 1 d G . P A 2
C6B C 0.4005(15) 0.4837(18) 0.6937(10) 0.037(5) Uiso 0.35 1 d G . P A 2
Cl1A Cl 0.762(3) 0.399(3) 0.5859(14) 0.118(7) Uani 0.65 1 d . . P A 1
Cl2A Cl 0.8473(9) 0.3910(10) 0.7606(6) 0.104(3) Uani 0.65 1 d . . P A 1
Cl3A Cl 0.6385(8) 0.4193(8) 0.9117(5) 0.109(3) Uani 0.65 1 d . . P A 1
Cl4A Cl 0.3571(12) 0.4642(14) 0.8674(8) 0.111(4) Uani 0.65 1 d . . P A 1
Cl5A Cl 0.2867(17) 0.4917(17) 0.6754(12) 0.087(4) Uani 0.65 1 d . . P A 1
Cl1B Cl 0.771(4) 0.405(5) 0.567(2) 0.074(5) Uani 0.35 1 d . . P A 2
Cl2B Cl 0.779(2) 0.384(2) 0.7948(13) 0.121(6) Uani 0.35 1 d . . P A 2
Cl3B Cl 0.5533(17) 0.4343(17) 0.9227(10) 0.109(3) Uani 0.35 1 d . . P A 2
Cl4B Cl 0.285(2) 0.490(3) 0.8550(15) 0.132(10) Uani 0.35 1 d . . P A 2
Cl5B Cl 0.256(3) 0.519(3) 0.659(2) 0.083(6) Uani 0.35 1 d . . P A 2
C7 C 0.5970(7) 0.0515(7) 0.6091(4) 0.066(3) Uani 1 1 d G . . . .
C8 C 0.7290(7) 0.0423(7) 0.6048(4) 0.065(3) Uani 1 1 d G . . . .
C9 C 0.7942(5) 0.0526(8) 0.6802(5) 0.076(3) Uani 1 1 d G . . . .
C10 C 0.7274(7) 0.0720(8) 0.7599(4) 0.069(3) Uani 1 1 d G . . . .
C11 C 0.5955(7) 0.0812(7) 0.7642(4) 0.073(3) Uani 1 1 d G . . . .
C12 C 0.5303(5) 0.0709(7) 0.6889(5) 0.062(3) Uani 1 1 d G . . . .
Cl6 Cl 0.8134(3) 0.0285(4) 0.5068(2) 0.0847(9) Uani 1 1 d . . . . .
Cl7 Cl 0.9575(4) 0.0483(4) 0.6760(3) 0.1021(12) Uani 1 1 d . . . . .
Cl8 Cl 0.8092(5) 0.0715(4) 0.8547(2) 0.1018(12) Uani 1 1 d . . . . .
Cl9 Cl 0.5143(4) 0.1084(4) 0.8631(2) 0.1006(12) Uani 1 1 d . . . . .
Cl10 Cl 0.3689(4) 0.0961(4) 0.6943(3) 0.0948(11) Uani 1 1 d . . . . .
N1 N 0.2865(11) 0.2722(9) 0.4274(6) 0.071(3) Uani 1 1 d . . . . .
C13 C 0.2310(18) 0.2823(14) 0.5078(9) 0.095(5) Uani 1 1 d . . . . .
H13 H 0.2818 0.2783 0.5552 0.114 Uiso 1 1 calc R U . . .
C14 C 0.106(2) 0.298(2) 0.5225(14) 0.137(6) Uani 1 1 d . . . . .
H14 H 0.0718 0.3069 0.5794 0.165 Uiso 1 1 calc R U . . .
C15 C 0.031(2) 0.300(2) 0.4595(13) 0.137(6) Uani 1 1 d . . . . .
H15 H -0.0564 0.3015 0.4705 0.165 Uiso 1 1 calc R U . . .
C16 C 0.0853(15) 0.302(2) 0.3727(13) 0.129(7) Uani 1 1 d . . . . .
H16 H 0.0349 0.3161 0.3258 0.155 Uiso 1 1 calc R U . . .
C17 C 0.2157(13) 0.2804(13) 0.3597(10) 0.081(4) Uani 1 1 d . . . . .
N2 N 0.4022(9) 0.2448(8) 0.2631(6) 0.063(2) Uani 1 1 d . . . . .
C18 C 0.2788(13) 0.2673(11) 0.2700(8) 0.067(3) Uani 1 1 d . . . . .
C19 C 0.2039(14) 0.2748(11) 0.1990(9) 0.076(3) Uani 1 1 d . . . . .
H19 H 0.1166 0.2900 0.2063 0.091 Uiso 1 1 calc R U . . .
C20 C 0.2638(13) 0.2590(11) 0.1160(8) 0.069(3) Uani 1 1 d . . . . .
C21 C 0.3941(13) 0.2365(11) 0.1093(8) 0.069(3) Uani 1 1 d . . . . .
H21 H 0.4364 0.2259 0.0549 0.083 Uiso 1 1 calc R U . . .
C22 C 0.4617(11) 0.2299(10) 0.1853(7) 0.061(3) Uani 1 1 d . . . . .
N3 N 0.6517(10) 0.2110(10) 0.2541(6) 0.071(3) Uani 1 1 d . . . . .
C23 C 0.6011(12) 0.2035(11) 0.1798(8) 0.069(3) Uani 1 1 d . . . . .
C24 C 0.6693(14) 0.1771(14) 0.1010(9) 0.086(4) Uani 1 1 d . . . . .
H24 H 0.6281 0.1751 0.0492 0.103 Uiso 1 1 calc R U . . .
C25 C 0.7938(16) 0.1551(16) 0.1013(11) 0.098(5) Uani 1 1 d . . . . .
H25 H 0.8405 0.1406 0.0489 0.117 Uiso 1 1 calc R U . . .
C26 C 0.8556(13) 0.1534(14) 0.1797(11) 0.091(4) Uani 1 1 d . . . . .
H26 H 0.9419 0.1343 0.1819 0.109 Uiso 1 1 calc R U . . .
C27 C 0.7824(15) 0.1810(15) 0.2506(12) 0.097(5) Uani 1 1 d . . . . .
H27 H 0.8216 0.1804 0.3032 0.117 Uiso 1 1 calc R U . . .
SA S 0.0620(12) 0.3516(11) 0.0345(9) 0.115(4) Uani 0.5 1 d D . P B 1
C28A C 0.196(4) 0.259(5) 0.031(3) 0.092(19) Uiso 0.5 1 d D . P B 1
C29A C 0.198(5) 0.189(5) -0.049(3) 0.078(16) Uiso 0.5 1 d D . P B 1
H29A H 0.2545 0.1251 -0.0658 0.093 Uiso 0.5 1 calc R U P B 1
C30A C 0.087(3) 0.243(3) -0.1004(19) 0.083(9) Uiso 0.5 1 d D . P B 1
H30A H 0.0795 0.2331 -0.1599 0.100 Uiso 0.5 1 calc R U P B 1
C31A C 0.001(4) 0.307(5) -0.044(3) 0.16(3) Uiso 0.5 1 d D . P B 1
H31A H -0.0845 0.3210 -0.0548 0.190 Uiso 0.5 1 calc R U P B 1
SB S 0.216(2) 0.175(2) -0.0425(12) 0.114(6) Uani 0.5 1 d D . P B 2
C28B C 0.182(4) 0.266(4) 0.043(2) 0.068(13) Uiso 0.5 1 d D . P B 2
C29B C 0.100(3) 0.373(3) 0.008(2) 0.070(10) Uiso 0.5 1 d D . P B 2
H29B H 0.0911 0.4534 0.0263 0.085 Uiso 0.5 1 calc R U P B 2
C30B C 0.036(3) 0.311(3) -0.066(2) 0.079(9) Uiso 0.5 1 d D . P B 2
H30B H -0.0379 0.3409 -0.0905 0.095 Uiso 0.5 1 calc R U P B 2
C31B C 0.103(3) 0.200(3) -0.093(2) 0.094(12) Uiso 0.5 1 d D . P B 2
H31B H 0.0778 0.1499 -0.1367 0.113 Uiso 0.5 1 calc R U P B 2

loop_
_atom_site_aniso_label
_atom_site_aniso_U_11
_atom_site_aniso_U_22
_atom_site_aniso_U_33
_atom_site_aniso_U_23
_atom_site_aniso_U_13
_atom_site_aniso_U_12
Au1 0.0706(4) 0.0572(3) 0.0407(3) -0.0008(2) -0.0037(3) -0.0045(3)
Au2 0.0715(4) 0.0568(4) 0.0574(3) 0.0041(3) -0.0122(3) -0.0077(3)
Tl 0.0865(4) 0.0551(3) 0.0607(3) 0.00289(19) -0.0129(2) -0.0059(2)
Cl1A 0.113(13) 0.116(10) 0.128(16) -0.015(12) -0.036(11) 0.034(9)
Cl2A 0.109(7) 0.106(5) 0.101(6) 0.008(5) -0.048(5) 0.016(5)
Cl3A 0.173(9) 0.102(4) 0.058(3) 0.011(3) -0.042(6) -0.029(7)
Cl4A 0.162(11) 0.120(8) 0.051(3) -0.008(4) 0.021(6) -0.039(8)
Cl5A 0.098(10) 0.090(7) 0.070(5) -0.005(4) 0.011(5) -0.004(6)
Cl1B 0.065(9) 0.098(13) 0.059(6) -0.013(6) -0.005(6) 0.012(8)
Cl2B 0.151(18) 0.107(10) 0.109(14) 0.003(10) -0.053(12) 0.009(13)
Cl3B 0.173(9) 0.102(4) 0.058(3) 0.011(3) -0.042(6) -0.029(7)
Cl4B 0.20(2) 0.118(14) 0.073(12) -0.008(9) 0.078(16) -0.046(17)
Cl5B 0.067(11) 0.086(15) 0.095(17) -0.010(10) 0.014(9) -0.017(10)
C7 0.092(9) 0.045(6) 0.064(7) 0.007(5) -0.017(6) -0.021(6)
C8 0.070(8) 0.060(7) 0.069(7) 0.002(5) -0.011(6) -0.018(5)
C9 0.094(10) 0.059(7) 0.074(8) 0.003(6) 0.004(7) 0.004(6)
C10 0.091(9) 0.074(8) 0.044(6) -0.002(5) -0.009(6) -0.011(6)
C11 0.103(10) 0.061(7) 0.054(6) -0.007(5) 0.003(6) -0.019(7)
C12 0.078(8) 0.061(7) 0.048(6) -0.003(5) 0.001(5) -0.002(5)
Cl6 0.081(2) 0.103(3) 0.0701(19) -0.0057(17) -0.0004(16) -0.0081(18)
Cl7 0.078(2) 0.133(3) 0.098(3) -0.006(2) -0.023(2) -0.004(2)
Cl8 0.132(3) 0.109(3) 0.069(2) -0.0010(19) -0.039(2) -0.020(2)
Cl9 0.127(3) 0.109(3) 0.0664(19) -0.0208(18) 0.011(2) -0.025(2)
Cl10 0.076(2) 0.118(3) 0.090(2) -0.009(2) 0.0033(18) -0.007(2)
N1 0.091(8) 0.065(6) 0.059(6) 0.001(5) -0.012(5) -0.010(5)
C13 0.135(15) 0.089(10) 0.063(8) -0.010(7) -0.008(9) -0.015(9)
C14 0.103(11) 0.199(16) 0.109(11) -0.052(11) 0.022(8) -0.034(10)
C15 0.103(11) 0.199(16) 0.109(11) -0.052(11) 0.022(8) -0.034(10)
C16 0.062(10) 0.21(2) 0.112(13) -0.044(14) 0.004(9) -0.008(11)
C17 0.060(8) 0.085(9) 0.099(10) -0.011(7) 0.006(7) -0.011(6)
N2 0.061(6) 0.060(6) 0.068(6) 0.003(4) -0.011(5) -0.010(4)
C18 0.080(9) 0.060(7) 0.061(7) -0.007(5) -0.011(6) -0.007(6)
C19 0.078(9) 0.063(7) 0.090(9) -0.010(6) -0.028(7) -0.007(6)
C20 0.079(9) 0.065(7) 0.064(7) -0.003(5) -0.014(6) -0.004(6)
C21 0.078(9) 0.075(8) 0.055(6) 0.003(5) -0.008(6) -0.019(6)
C22 0.072(7) 0.056(6) 0.057(6) -0.003(5) -0.008(5) -0.014(5)
N3 0.075(7) 0.091(7) 0.050(5) -0.001(5) -0.011(5) -0.027(5)
C23 0.060(7) 0.073(8) 0.075(8) 0.001(6) -0.014(6) -0.015(6)
C24 0.072(9) 0.115(11) 0.071(8) -0.017(8) -0.011(7) 0.012(8)
C25 0.084(11) 0.122(13) 0.087(10) -0.018(9) -0.001(8) -0.005(9)
C26 0.056(8) 0.104(11) 0.112(12) -0.011(9) -0.003(8) 0.006(7)
C27 0.074(10) 0.111(12) 0.110(12) -0.010(9) -0.030(9) -0.003(8)
SA 0.097(8) 0.128(8) 0.125(9) 0.029(7) -0.043(7) -0.004(6)
SB 0.111(10) 0.147(12) 0.088(7) -0.012(6) -0.040(6) -0.002(7)

loop_
_atom_type_symbol
_atom_type_description
_atom_type_scat_dispersion_real
_atom_type_scat_dispersion_imag
_atom_type_scat_source
C C 0.0033 0.0016 'International Tables Vol C Tables 4.2.6.8 and 6.1.1.4'
H H 0.0000 0.0000 'International Tables Vol C Tables 4.2.6.8 and 6.1.1.4'
N N 0.0061 0.0033 'International Tables Vol C Tables 4.2.6.8 and 6.1.1.4'
S S 0.1246 0.1234 'International Tables Vol C Tables 4.2.6.8 and 6.1.1.4'
Cl Cl 0.1484 0.1585 'International Tables Vol C Tables 4.2.6.8 and 6.1.1.4'
Au Au -2.0133 8.8022 'International Tables Vol C Tables 4.2.6.8 and 6.1.1.4'
Tl Tl -2.8358 9.6688 'International Tables Vol C Tables 4.2.6.8 and 6.1.1.4'

loop_
_geom_angle_atom_site_label_1
_geom_angle_atom_site_label_2
_geom_angle_atom_site_label_3
_geom_angle
_geom_angle_site_symmetry_1
_geom_angle_site_symmetry_3
_geom_angle_publ_flag
C1B Au1 C1B 180.0 . 2_666 ?
C1A Au1 C1A 180.0 . 2_666 ?
C1B Au1 Tl 103.6(6) . . ?
C1B Au1 Tl 76.4(6) 2_666 . ?
C1A Au1 Tl 99.0(4) . . ?
C1A Au1 Tl 81.0(4) 2_666 . ?
C1B Au1 Tl 76.4(6) . 2_666 ?
C1B Au1 Tl 103.6(6) 2_666 2_666 ?
C1A Au1 Tl 81.0(4) . 2_666 ?
C1A Au1 Tl 99.0(4) 2_666 2_666 ?
Tl Au1 Tl 180.00(2) . 2_666 ?
C7 Au2 C7 180.0 . 2_656 ?
C7 Au2 Tl 89.2(2) . 2_656 ?
C7 Au2 Tl 90.8(2) 2_656 2_656 ?
C7 Au2 Tl 90.8(2) . . ?
C7 Au2 Tl 89.2(2) 2_656 . ?
Tl Au2 Tl 180.0 2_656 . ?
N1 Tl N3 116.1(3) . . ?
N1 Tl Au2 85.9(2) . . ?
N3 Tl Au2 108.3(2) . . ?
N1 Tl Au1 78.2(2) . . ?
N3 Tl Au1 122.9(2) . . ?
Au2 Tl Au1 128.443(17) . . ?
C2A C1A C6A 120.0 . . ?
C2A C1A Au1 118.4(6) . . ?
C6A C1A Au1 120.8(6) . . ?
C3A C2A C1A 120.0 . . ?
C3A C2A Cl1A 116.0(14) . . ?
C1A C2A Cl1A 123.3(14) . . ?
C4A C3A C2A 120.0 . . ?
C4A C3A Cl2A 119.1(8) . . ?
C2A C3A Cl2A 120.9(8) . . ?
C3A C4A C5A 120.0 . . ?
C3A C4A Cl3A 121.4(8) . . ?
C5A C4A Cl3A 118.6(8) . . ?
C6A C5A C4A 120.0 . . ?
C6A C5A Cl4A 119.6(8) . . ?
C4A C5A Cl4A 120.4(7) . . ?
C5A C6A C1A 120.0 . . ?
C5A C6A Cl5A 118.8(9) . . ?
C1A C6A Cl5A 121.2(9) . . ?
C2B C1B C6B 120.0 . . ?
C2B C1B Au1 114.5(9) . . ?
C6B C1B Au1 124.9(9) . . ?
C1B C2B C3B 120.0 . . ?
C1B C2B Cl1B 117.6(14) . . ?
C3B C2B Cl1B 122.4(14) . . ?
C4B C3B C2B 120.0 . . ?
C4B C3B Cl2B 115.0(12) . . ?
C2B C3B Cl2B 125.0(12) . . ?
C3B C4B C5B 120.0 . . ?
C3B C4B Cl3B 122.4(11) . . ?
C5B C4B Cl3B 117.5(11) . . ?
C6B C5B C4B 120.0 . . ?
C6B C5B Cl4B 118.2(13) . . ?
C4B C5B Cl4B 121.7(13) . . ?
C5B C6B C1B 120.0 . . ?
C5B C6B Cl5B 120.3(16) . . ?
C1B C6B Cl5B 119.7(16) . . ?
C8 C7 C12 120.0 . . ?
C8 C7 Au2 118.9(4) . . ?
C12 C7 Au2 119.9(4) . . ?
C9 C8 C7 120.0 . . ?
C9 C8 Cl6 119.0(5) . . ?
C7 C8 Cl6 120.9(5) . . ?
C8 C9 C10 120.0 . . ?
C8 C9 Cl7 121.0(5) . . ?
C10 C9 Cl7 119.0(5) . . ?
C11 C10 C9 120.0 . . ?
C11 C10 Cl8 120.3(5) . . ?
C9 C10 Cl8 119.4(5) . . ?
C10 C11 C12 120.0 . . ?
C10 C11 Cl9 119.5(5) . . ?
C12 C11 Cl9 120.5(5) . . ?
C11 C12 C7 120.0 . . ?
C11 C12 Cl10 119.1(5) . . ?
C7 C12 Cl10 120.7(5) . . ?
C17 N1 C13 119.2(13) . . ?
C17 N1 Tl 124.6(9) . . ?
C13 N1 Tl 116.2(10) . . ?
C14 C13 N1 122.5(16) . . ?
C14 C13 H13 118.7 . . ?
N1 C13 H13 118.7 . . ?
C15 C14 C13 121.2(19) . . ?
C15 C14 H14 119.4 . . ?
C13 C14 H14 119.4 . . ?
C14 C15 C16 119(2) . . ?
C14 C15 H15 120.7 . . ?
C16 C15 H15 120.7 . . ?
C17 C16 C15 118.2(19) . . ?
C17 C16 H16 120.9 . . ?
C15 C16 H16 120.9 . . ?
N1 C17 C16 119.6(14) . . ?
N1 C17 C18 118.7(12) . . ?
C16 C17 C18 121.7(15) . . ?
C18 N2 C22 120.3(10) . . ?
N2 C18 C19 123.3(12) . . ?
N2 C18 C17 118.1(11) . . ?
C19 C18 C17 118.5(13) . . ?
C18 C19 C20 117.8(13) . . ?
C18 C19 H19 121.1 . . ?
C20 C19 H19 121.1 . . ?
C21 C20 C19 118.5(11) . . ?
C21 C20 C28B 125(2) . . ?
C19 C20 C28B 116(2) . . ?
C21 C20 C28A 116(2) . . ?
C19 C20 C28A 125(2) . . ?
C20 C21 C22 119.5(11) . . ?
C20 C21 H21 120.2 . . ?
C22 C21 H21 120.2 . . ?
N2 C22 C21 120.6(11) . . ?
N2 C22 C23 119.0(10) . . ?
C21 C22 C23 120.4(11) . . ?
C23 N3 C27 113.9(12) . . ?
C23 N3 Tl 130.0(9) . . ?
C27 N3 Tl 115.5(9) . . ?
N3 C23 C24 124.2(12) . . ?
N3 C23 C22 113.2(11) . . ?
C24 C23 C22 122.5(11) . . ?
C25 C24 C23 119.0(13) . . ?
C25 C24 H24 120.5 . . ?
C23 C24 H24 120.5 . . ?
C24 C25 C26 120.7(15) . . ?
C24 C25 H25 119.6 . . ?
C26 C25 H25 119.6 . . ?
C27 C26 C25 115.4(14) . . ?
C27 C26 H26 122.3 . . ?
C25 C26 H26 122.3 . . ?
C26 C27 N3 126.5(14) . . ?
C26 C27 H27 116.7 . . ?
N3 C27 H27 116.7 . . ?
C31A SA C28A 100.0(18) . . ?
C29A C28A C20 139(3) . . ?
C29A C28A SA 107(2) . . ?
C20 C28A SA 113(2) . . ?
C28A C29A C30A 106(2) . . ?
C28A C29A H29A 127.1 . . ?
C30A C29A H29A 127.1 . . ?
C31A C30A C29A 110(2) . . ?
C31A C30A H30A 125.0 . . ?
C29A C30A H30A 125.0 . . ?
C30A C31A SA 112(2) . . ?
C30A C31A H31A 124.1 . . ?
SA C31A H31A 124.1 . . ?
C31B SB C28B 100.0(16) . . ?
C20 C28B C29B 131(3) . . ?
C20 C28B SB 118(2) . . ?
C29B C28B SB 105.1(19) . . ?
C30B C29B C28B 102(2) . . ?
C30B C29B H29B 129.2 . . ?
C28B C29B H29B 129.2 . . ?
C31B C30B C29B 112(2) . . ?
C31B C30B H30B 124.2 . . ?
C29B C30B H30B 124.2 . . ?
C30B C31B SB 112(2) . . ?
C30B C31B H31B 123.9 . . ?
SB C31B H31B 123.9 . . ?

loop_
_geom_bond_atom_site_label_1
_geom_bond_atom_site_label_2
_geom_bond_distance
_geom_bond_site_symmetry_2
_geom_bond_publ_flag
Au1 C1B 2.086(11) . ?
Au1 C1B 2.086(11) 2_666 ?
Au1 C1A 2.120(8) . ?
Au1 C1A 2.120(8) 2_666 ?
Au1 Tl 3.0779(5) . ?
Au1 Tl 3.0779(5) 2_666 ?
Au2 C7 2.109(5) . ?
Au2 C7 2.109(5) 2_656 ?
Au2 Tl 2.9834(5) 2_656 ?
Au2 Tl 2.9834(5) . ?
Tl N1 2.676(11) . ?
Tl N3 2.726(10) . ?
C1A C2A 1.3900 . ?
C1A C6A 1.3900 . ?
C2A C3A 1.3900 . ?
C2A Cl1A 1.41(3) . ?
C3A C4A 1.3900 . ?
C3A Cl2A 1.676(13) . ?
C4A C5A 1.3900 . ?
C4A Cl3A 1.740(10) . ?
C5A C6A 1.3900 . ?
C5A Cl4A 1.750(15) . ?
C6A Cl5A 1.740(19) . ?
C1B C2B 1.3900 . ?
C1B C6B 1.3900 . ?
C2B C3B 1.3900 . ?
C2B Cl1B 2.09(4) . ?
C3B C4B 1.3900 . ?
C3B Cl2B 1.69(2) . ?
C4B C5B 1.3900 . ?
C4B Cl3B 1.734(18) . ?
C5B C6B 1.3900 . ?
C5B Cl4B 1.74(2) . ?
C6B Cl5B 1.68(3) . ?
C7 C8 1.3900 . ?
C7 C12 1.3900 . ?
C8 C9 1.3900 . ?
C8 Cl6 1.707(6) . ?
C9 C10 1.3900 . ?
C9 Cl7 1.720(7) . ?
C10 C11 1.3900 . ?
C10 Cl8 1.737(6) . ?
C11 C12 1.3900 . ?
C11 Cl9 1.722(6) . ?
C12 Cl10 1.713(7) . ?
N1 C17 1.318(17) . ?
N1 C13 1.338(17) . ?
C13 C14 1.33(2) . ?
C13 H13 0.9300 . ?
C14 C15 1.28(3) . ?
C14 H14 0.9300 . ?
C15 C16 1.42(3) . ?
C15 H15 0.9300 . ?
C16 C17 1.39(2) . ?
C16 H16 0.9300 . ?
C17 C18 1.499(18) . ?
N2 C18 1.314(15) . ?
N2 C22 1.325(15) . ?
C18 C19 1.386(17) . ?
C19 C20 1.398(19) . ?
C19 H19 0.9300 . ?
C20 C21 1.386(18) . ?
C20 C28B 1.46(3) . ?
C20 C28A 1.53(4) . ?
C21 C22 1.405(16) . ?
C21 H21 0.9300 . ?
C22 C23 1.486(17) . ?
N3 C23 1.294(15) . ?
N3 C27 1.405(18) . ?
C23 C24 1.398(18) . ?
C24 C25 1.33(2) . ?
C24 H24 0.9300 . ?
C25 C26 1.40(2) . ?
C25 H25 0.9300 . ?
C26 C27 1.33(2) . ?
C26 H26 0.9300 . ?
C27 H27 0.9300 . ?
SA C31A 1.50(4) . ?
SA C28A 1.71(3) . ?
C28A C29A 1.45(4) . ?
C29A C30A 1.54(4) . ?
C29A H29A 0.9300 . ?
C30A C31A 1.40(4) . ?
C30A H30A 0.9300 . ?
C31A H31A 0.9300 . ?
SB C31B 1.48(3) . ?
SB C28B 1.67(3) . ?
C28B C29B 1.54(3) . ?
C29B C30B 1.53(3) . ?
C29B H29B 0.9300 . ?
C30B C31B 1.43(3) . ?
C30B H30B 0.9300 . ?
C31B H31B 0.9300 . ?

loop_
_geom_hbond_atom_site_label_D
_geom_hbond_atom_site_label_H
_geom_hbond_atom_site_label_A
_geom_hbond_distance_DH
_geom_hbond_distance_HA
_geom_hbond_distance_DA
_geom_hbond_angle_DHA
_geom_hbond_site_symmetry_A
C29A H29A Cl9 0.93 2.89 3.61(5) 135.0 1_554
C30B H30B Cl2B 0.93 2.72 3.61(3) 161.4 1_454

loop_
_geom_torsion_atom_site_label_1
_geom_torsion_atom_site_label_2
_geom_torsion_atom_site_label_3
_geom_torsion_atom_site_label_4
_geom_torsion
_geom_torsion_site_symmetry_1
_geom_torsion_site_symmetry_2
_geom_torsion_site_symmetry_3
_geom_torsion_site_symmetry_4
_geom_torsion_publ_flag
C6A C1A C2A C3A 0.0 . . . . ?
Au1 C1A C2A C3A 169.8(9) . . . . ?
C6A C1A C2A Cl1A 170(2) . . . . ?
Au1 C1A C2A Cl1A -20(2) . . . . ?
C1A C2A C3A C4A 0.0 . . . . ?
Cl1A C2A C3A C4A -170.9(19) . . . . ?
C1A C2A C3A Cl2A -179.3(11) . . . . ?
Cl1A C2A C3A Cl2A 9.8(18) . . . . ?
C2A C3A C4A C5A 0.0 . . . . ?
Cl2A C3A C4A C5A 179.3(11) . . . . ?
C2A C3A C4A Cl3A -177.2(10) . . . . ?
Cl2A C3A C4A Cl3A 2.1(11) . . . . ?
C3A C4A C5A C6A 0.0 . . . . ?
Cl3A C4A C5A C6A 177.3(10) . . . . ?
C3A C4A C5A Cl4A -180.0(11) . . . . ?
Cl3A C4A C5A Cl4A -2.7(11) . . . . ?
C4A C5A C6A C1A 0.0 . . . . ?
Cl4A C5A C6A C1A 180.0(11) . . . . ?
C4A C5A C6A Cl5A -180.0(12) . . . . ?
Cl4A C5A C6A Cl5A 0.0(14) . . . . ?
C2A C1A C6A C5A 0.0 . . . . ?
Au1 C1A C6A C5A -169.6(9) . . . . ?
C2A C1A C6A Cl5A 180.0(12) . . . . ?
Au1 C1A C6A Cl5A 10.4(12) . . . . ?
C6B C1B C2B C3B 0.0 . . . . ?
Au1 C1B C2B C3B 171.8(13) . . . . ?
C6B C1B C2B Cl1B -179(2) . . . . ?
Au1 C1B C2B Cl1B -7(2) . . . . ?
C1B C2B C3B C4B 0.0 . . . . ?
Cl1B C2B C3B C4B 179(2) . . . . ?
C1B C2B C3B Cl2B -178.8(18) . . . . ?
Cl1B C2B C3B Cl2B 0(2) . . . . ?
C2B C3B C4B C5B 0.0 . . . . ?
Cl2B C3B C4B C5B 178.9(16) . . . . ?
C2B C3B C4B Cl3B -177.1(16) . . . . ?
Cl2B C3B C4B Cl3B 1.9(17) . . . . ?
C3B C4B C5B C6B 0.0 . . . . ?
Cl3B C4B C5B C6B 177.2(15) . . . . ?
C3B C4B C5B Cl4B 176.2(18) . . . . ?
Cl3B C4B C5B Cl4B -6.6(18) . . . . ?
C4B C5B C6B C1B 0.0 . . . . ?
Cl4B C5B C6B C1B -176.3(17) . . . . ?
C4B C5B C6B Cl5B 179(2) . . . . ?
Cl4B C5B C6B Cl5B 2(2) . . . . ?
C2B C1B C6B C5B 0.0 . . . . ?
Au1 C1B C6B C5B -170.9(14) . . . . ?
C2B C1B C6B Cl5B -179(2) . . . . ?
Au1 C1B C6B Cl5B 10.6(19) . . . . ?
C12 C7 C8 C9 0.0 . . . . ?
Au2 C7 C8 C9 -167.5(5) . . . . ?
C12 C7 C8 Cl6 -175.7(6) . . . . ?
Au2 C7 C8 Cl6 16.8(6) . . . . ?
C7 C8 C9 C10 0.0 . . . . ?
Cl6 C8 C9 C10 175.8(6) . . . . ?
C7 C8 C9 Cl7 -177.1(6) . . . . ?
Cl6 C8 C9 Cl7 -1.3(6) . . . . ?
C8 C9 C10 C11 0.0 . . . . ?
Cl7 C9 C10 C11 177.2(6) . . . . ?
C8 C9 C10 Cl8 174.5(6) . . . . ?
Cl7 C9 C10 Cl8 -8.3(6) . . . . ?
C9 C10 C11 C12 0.0 . . . . ?
Cl8 C10 C11 C12 -174.5(6) . . . . ?
C9 C10 C11 Cl9 -178.7(6) . . . . ?
Cl8 C10 C11 Cl9 6.9(6) . . . . ?
C10 C11 C12 C7 0.0 . . . . ?
Cl9 C11 C12 C7 178.6(6) . . . . ?
C10 C11 C12 Cl10 -174.3(6) . . . . ?
Cl9 C11 C12 Cl10 4.4(6) . . . . ?
C8 C7 C12 C11 0.0 . . . . ?
Au2 C7 C12 C11 167.4(5) . . . . ?
C8 C7 C12 Cl10 174.2(6) . . . . ?
Au2 C7 C12 Cl10 -18.4(6) . . . . ?
C17 N1 C13 C14 1(2) . . . . ?
Tl N1 C13 C14 179.0(16) . . . . ?
N1 C13 C14 C15 2(4) . . . . ?
C13 C14 C15 C16 -8(4) . . . . ?
C14 C15 C16 C17 10(4) . . . . ?
C13 N1 C17 C16 1(2) . . . . ?
Tl N1 C17 C16 -176.2(13) . . . . ?
C13 N1 C17 C18 -179.2(12) . . . . ?
Tl N1 C17 C18 3.5(17) . . . . ?
C15 C16 C17 N1 -7(3) . . . . ?
C15 C16 C17 C18 173.6(17) . . . . ?
C22 N2 C18 C19 1.1(17) . . . . ?
C22 N2 C18 C17 178.6(11) . . . . ?
N1 C17 C18 N2 1.8(18) . . . . ?
C16 C17 C18 N2 -178.6(15) . . . . ?
N1 C17 C18 C19 179.4(12) . . . . ?
C16 C17 C18 C19 -1(2) . . . . ?
N2 C18 C19 C20 -0.8(18) . . . . ?
C17 C18 C19 C20 -178.3(11) . . . . ?
C18 C19 C20 C21 0.1(18) . . . . ?
C18 C19 C20 C28B 179(2) . . . . ?
C18 C19 C20 C28A 177(3) . . . . ?
C19 C20 C21 C22 0.2(18) . . . . ?
C28B C20 C21 C22 -179(2) . . . . ?
C28A C20 C21 C22 -177(3) . . . . ?
C18 N2 C22 C21 -0.7(16) . . . . ?
C18 N2 C22 C23 -179.5(10) . . . . ?
C20 C21 C22 N2 0.1(17) . . . . ?
C20 C21 C22 C23 178.8(11) . . . . ?
C27 N3 C23 C24 -4.6(19) . . . . ?
Tl N3 C23 C24 -175.4(10) . . . . ?
C27 N3 C23 C22 177.3(11) . . . . ?
Tl N3 C23 C22 6.6(16) . . . . ?
N2 C22 C23 N3 -7.0(16) . . . . ?
C21 C22 C23 N3 174.2(11) . . . . ?
N2 C22 C23 C24 174.9(12) . . . . ?
C21 C22 C23 C24 -3.9(18) . . . . ?
N3 C23 C24 C25 2(2) . . . . ?
C22 C23 C24 C25 179.7(14) . . . . ?
C23 C24 C25 C26 2(3) . . . . ?
C24 C25 C26 C27 -3(2) . . . . ?
C25 C26 C27 N3 0(3) . . . . ?
C23 N3 C27 C26 4(2) . . . . ?
Tl N3 C27 C26 175.9(14) . . . . ?
C21 C20 C28A C29A 42(9) . . . . ?
C19 C20 C28A C29A -136(7) . . . . ?
C21 C20 C28A SA -152(2) . . . . ?
C19 C20 C28A SA 31(5) . . . . ?
C31A SA C28A C29A 5(5) . . . . ?
C31A SA C28A C20 -165(4) . . . . ?
C20 C28A C29A C30A 174(6) . . . . ?
SA C28A C29A C30A 7(6) . . . . ?
C28A C29A C30A C31A -19(7) . . . . ?
C29A C30A C31A SA 24(6) . . . . ?
C28A SA C31A C30A -18(5) . . . . ?
C21 C20 C28B C29B -117(4) . . . . ?
C19 C20 C28B C29B 64(5) . . . . ?
C21 C20 C28B SB 35(4) . . . . ?
C19 C20 C28B SB -145(3) . . . . ?
C31B SB C28B C20 173(3) . . . . ?
C31B SB C28B C29B -29(4) . . . . ?
C20 C28B C29B C30B -177(4) . . . . ?
SB C28B C29B C30B 29(4) . . . . ?
C28B C29B C30B C31B -19(4) . . . . ?
C29B C30B C31B SB 0(4) . . . . ?
C28B SB C31B C30B 18(4) . . . . ?
